data_4114041
loop_
_publ_author_name
'Hongyi Hou'
'Peter K. Gantzel'
'Clifford P. Kubiak'

_publ_section_title
;
 Hydrocarbation Chemistry Proceeding from Nickel Carbenes
;
_journal_name_full 'Journal of the American Chemical Society'
_journal_page_first 9564
_journal_page_last 9565
_journal_paper_doi 10.1021/ja030108p
_journal_volume 125
_journal_year 2003
_chemical_formula_sum 'C45 H48 B2 F8 N Ni P3'
_chemical_formula_weight 928.09
_chemical_name_systematic
;
  ?
;
_space_group_IT_number 14
_symmetry_cell_setting monoclinic
_symmetry_space_group_name_Hall '-P 2ybc'
_symmetry_space_group_name_H-M 'P 1 21/c 1'
_atom_sites_solution_hydrogens geom
_atom_sites_solution_primary direct
_atom_sites_solution_secondary difmap
_audit_creation_method SHELXL-97
_cell_angle_alpha 90.00
_cell_angle_beta 98.177(4)
_cell_angle_gamma 90.00
_cell_formula_units_Z 4
_cell_length_a 12.995(3)
_cell_length_b 16.378(4)
_cell_length_c 20.711(5)
_cell_measurement_reflns_used 8255
_cell_measurement_temperature 100(2)
_cell_measurement_theta_max 27.53
_cell_measurement_theta_min 2.34
_cell_volume 4363.2(18)
_computing_cell_refinement 'Bruker SMART'
_computing_data_collection 'Bruker SMART'
_computing_data_reduction 'Bruker SAINT'
_computing_molecular_graphics 'Bruker SHELXTL'
_computing_publication_material 'Bruker SHELXTL'
_computing_structure_refinement 'SHELXL-97 (Sheldrick, 1997)'
_computing_structure_solution 'SHELXS-97 (Sheldrick, 1990)'
_diffrn_ambient_temperature 100(2)
_diffrn_measured_fraction_theta_full 0.981
_diffrn_measured_fraction_theta_max 0.981
_diffrn_measurement_device_type 'CCD area detector'
_diffrn_measurement_method 'phi and omega scans'
_diffrn_radiation_monochromator graphite
_diffrn_radiation_source 'fine-focus sealed tube'
_diffrn_radiation_type MoK\a
_diffrn_radiation_wavelength 0.71073
_diffrn_reflns_av_R_equivalents 0.0378
_diffrn_reflns_av_sigmaI/netI 0.0389
_diffrn_reflns_limit_h_max 16
_diffrn_reflns_limit_h_min -16
_diffrn_reflns_limit_k_max 21
_diffrn_reflns_limit_k_min -21
_diffrn_reflns_limit_l_max 26
_diffrn_reflns_limit_l_min -26
_diffrn_reflns_number 36409
_diffrn_reflns_theta_full 27.54
_diffrn_reflns_theta_max 27.54
_diffrn_reflns_theta_min 1.58
_exptl_absorpt_coefficient_mu 0.623
_exptl_absorpt_correction_type empirical
_exptl_crystal_colour pale
_exptl_crystal_density_diffrn 1.413
_exptl_crystal_density_meas 0
_exptl_crystal_description plate
_exptl_crystal_F_000 1920
_exptl_crystal_size_max 0.3
_exptl_crystal_size_mid 0.15
_exptl_crystal_size_min 0.10
_refine_diff_density_max 1.126
_refine_diff_density_min -0.646
_refine_diff_density_rms 0.087
_refine_ls_extinction_method none
_refine_ls_goodness_of_fit_ref 0.929
_refine_ls_hydrogen_treatment mixed
_refine_ls_matrix_type full
_refine_ls_number_parameters 533
_refine_ls_number_reflns 9870
_refine_ls_number_restraints 0
_refine_ls_restrained_S_all 0.929
_refine_ls_R_factor_all 0.0636
_refine_ls_R_factor_gt 0.0487
_refine_ls_shift/su_max 0.050
_refine_ls_shift/su_mean 0.000
_refine_ls_structure_factor_coef Fsqd
_refine_ls_weighting_details 'calc w=1/[\s^2^(Fo^2^)+(0.0830P)^2^+4.7802P] where P=(Fo^2^+2Fc^2^)/3'
_refine_ls_weighting_scheme calc
_refine_ls_wR_factor_gt 0.1232
_refine_ls_wR_factor_ref 0.1337
_reflns_number_gt 7922
_reflns_number_total 9870
_reflns_threshold_expression >2sigma(I)
_cod_data_source_file ja030108p_1.cif
_cod_data_source_block sad
_cod_original_cell_volume 4363.0(17)
_cod_original_formula_sum 'C36 H38.40 B1.60 F6.40 N0.80 Ni0.80 P2.40'
_cod_database_code 4114041

loop_
_symmetry_equiv_pos_as_xyz
'x, y, z'
'-x, y+1/2, -z+1/2'
'-x, -y, -z'
'x, -y-1/2, z-1/2'

loop_
_atom_site_label
_atom_site_type_symbol
_atom_site_fract_x
_atom_site_fract_y
_atom_site_fract_z
_atom_site_U_iso_or_equiv
_atom_site_adp_type
_atom_site_occupancy
_atom_site_symmetry_multiplicity
_atom_site_calc_flag
_atom_site_refinement_flags
B1 B 0.5077(2) 0.76029(19) 0.24334(15) 0.0274(6) Uiso 1 1 d .
B2 B 0.9189(3) 0.1979(2) 0.03277(18) 0.0377(8) Uiso 1 1 d .
F1 F 0.55741(13) 0.77934(10) 0.18922(8) 0.0323(4) Uani 1 1 d .
F3 F 0.58137(16) 0.72424(13) 0.28955(9) 0.0471(5) Uani 1 1 d .
F4 F 0.42805(15) 0.70619(13) 0.22376(12) 0.0538(5) Uani 1 1 d .
F2 F 0.47073(14) 0.83101(11) 0.26808(9) 0.0412(4) Uani 1 1 d .
F5 F 0.91162(16) 0.28009(12) 0.04228(15) 0.0706(8) Uani 1 1 d .
F6 F 1.01619(15) 0.18078(15) 0.01692(13) 0.0664(7) Uani 1 1 d .
F7 F 0.84332(15) 0.16861(14) -0.01541(9) 0.0512(5) Uani 1 1 d .
F8 F 0.9060(2) 0.15986(17) 0.09078(12) 0.0765(8) Uani 1 1 d .
Ni1 Ni 0.77652(2) 0.797347(19) 0.089713(14) 0.01763(9) Uani 1 1 d .
P1 P 0.70077(5) 0.73220(4) 0.00221(3) 0.01945(14) Uani 1 1 d .
P2 P 0.88843(5) 0.88109(4) 0.14860(3) 0.02017(14) Uani 1 1 d .
P3 P 0.73592(5) 0.90925(4) 0.03340(3) 0.02099(14) Uani 1 1 d .
C5 C 0.80281(19) 0.70301(15) 0.14301(12) 0.0207(5) Uani 1 1 d .
N1 N 0.73970(16) 0.68222(13) 0.18372(10) 0.0224(4) Uani 1 1 d .
H10 H 0.6823 0.7112 0.1817 0.027 Uiso 1 1 calc R
C1 C 0.7186(2) 0.80108(16) -0.06528(12) 0.0244(5) Uani 1 1 d .
H1X H 0.7933 0.8058 -0.0696 0.029 Uiso 1 1 calc R
H1Y H 0.6808 0.7802 -0.1069 0.029 Uiso 1 1 calc R
C1B C 0.56174(19) 0.71573(15) -0.00893(12) 0.0221(5) Uani 1 1 d .
C2D C 0.7409(2) 0.91360(17) 0.22897(13) 0.0276(6) Uani 1 1 d .
H2D H 0.7104 0.8635 0.2130 0.033 Uiso 1 1 calc R
C2C C 0.5608(2) 0.93849(17) 0.08846(14) 0.0293(6) Uani 1 1 d .
H2C H 0.5404 0.8859 0.0721 0.035 Uiso 1 1 calc R
C6 C 0.8844(2) 0.70491(19) 0.30246(14) 0.0354(7) Uani 1 1 d .
H6X H 0.9138 0.7062 0.3487 0.053 Uiso 1 1 calc R
H6Y H 0.8385 0.7521 0.2923 0.053 Uiso 1 1 calc R
H6Z H 0.9408 0.7069 0.2757 0.053 Uiso 1 1 calc R
C1F C 0.75167(19) 0.61741(15) 0.23204(12) 0.0230(5) Uani 1 1 d .
C2F C 0.8234(2) 0.62780(17) 0.28812(13) 0.0254(5) Uani 1 1 d .
C3 C 0.8556(2) 0.96357(17) 0.02715(13) 0.0259(5) Uani 1 1 d .
H3X H 0.8880 0.9410 -0.0095 0.031 Uiso 1 1 calc R
H3Y H 0.8401 1.0220 0.0180 0.031 Uiso 1 1 calc R
C5F C 0.7021(2) 0.48633(17) 0.26683(15) 0.0316(6) Uani 1 1 d .
H5F H 0.6607 0.4384 0.2606 0.038 Uiso 1 1 calc R
C8 C 0.9003(2) 0.65333(16) 0.14097(13) 0.0255(5) Uani 1 1 d .
H8X H 0.9489 0.6659 0.1810 0.031 Uiso 1 1 calc R
H8Y H 0.9331 0.6730 0.1036 0.031 Uiso 1 1 calc R
C2A C 0.8592(2) 0.63655(18) -0.03238(13) 0.0299(6) Uani 1 1 d .
H2A H 0.8964 0.6865 -0.0324 0.036 Uiso 1 1 calc R
C3F C 0.8353(2) 0.56305(18) 0.33239(14) 0.0298(6) Uani 1 1 d .
H3F H 0.8848 0.5672 0.3707 0.036 Uiso 1 1 calc R
C1C C 0.6515(2) 0.97403(16) 0.07273(12) 0.0242(5) Uani 1 1 d .
C4F C 0.7763(2) 0.49327(17) 0.32137(14) 0.0318(6) Uani 1 1 d .
H4F H 0.7868 0.4494 0.3516 0.038 Uiso 1 1 calc R
C1D C 0.8322(2) 0.94044(16) 0.20831(12) 0.0241(5) Uani 1 1 d .
C1A C 0.7571(2) 0.63623(16) -0.01789(12) 0.0242(5) Uani 1 1 d .
C6B C 0.5101(2) 0.69479(17) -0.07075(13) 0.0271(6) Uani 1 1 d .
H6B H 0.5484 0.6857 -0.1059 0.033 Uiso 1 1 calc R
C2 C 0.6754(2) 0.88380(17) -0.04881(12) 0.0254(5) Uani 1 1 d .
H2X H 0.5989 0.8809 -0.0508 0.031 Uiso 1 1 calc R
H2Y H 0.6922 0.9257 -0.0801 0.031 Uiso 1 1 calc R
C1E C 1.01119(19) 0.84283(15) 0.19122(13) 0.0232(5) Uani 1 1 d .
C9 C 0.8913(2) 0.55992(17) 0.13538(14) 0.0302(6) Uani 1 1 d .
H9X H 0.9605 0.5363 0.1346 0.045 Uiso 1 1 calc R
H9Y H 0.8459 0.5455 0.0951 0.045 Uiso 1 1 calc R
H9Z H 0.8618 0.5383 0.1729 0.045 Uiso 1 1 calc R
C4 C 0.9315(2) 0.95565(17) 0.09071(13) 0.0270(6) Uani 1 1 d .
H4X H 0.9398 1.0098 0.1121 0.032 Uiso 1 1 calc R
H4Y H 1.0003 0.9388 0.0801 0.032 Uiso 1 1 calc R
C2B C 0.5050(2) 0.72684(17) 0.04214(14) 0.0287(6) Uani 1 1 d .
H2B H 0.5398 0.7394 0.0845 0.034 Uiso 1 1 calc R
C3E C 1.1322(2) 0.81957(19) 0.28884(15) 0.0360(7) Uani 1 1 d .
H3E H 1.1498 0.8238 0.3348 0.043 Uiso 1 1 calc R
C3B C 0.3972(2) 0.7197(2) 0.03167(17) 0.0385(7) Uani 1 1 d .
H3B H 0.3584 0.7279 0.0667 0.046 Uiso 1 1 calc R
C3D C 0.6940(2) 0.9600(2) 0.27309(14) 0.0360(7) Uani 1 1 d .
H3D H 0.6320 0.9413 0.2877 0.043 Uiso 1 1 calc R
C3A C 0.9058(3) 0.5641(2) -0.04666(15) 0.0407(7) Uani 1 1 d .
H3A H 0.9747 0.5641 -0.0569 0.049 Uiso 1 1 calc R
C5D C 0.8298(3) 1.0596(2) 0.27590(16) 0.0407(7) Uani 1 1 d .
H5D H 0.8603 1.1095 0.2922 0.049 Uiso 1 1 calc R
C6E C 1.0807(2) 0.80578(16) 0.15481(15) 0.0287(6) Uani 1 1 d .
H6E H 1.0632 0.8004 0.1089 0.034 Uiso 1 1 calc R
C6F C 0.6872(2) 0.54913(16) 0.22090(13) 0.0266(5) Uani 1 1 d .
C3C C 0.5003(2) 0.9796(2) 0.12802(15) 0.0368(7) Uani 1 1 d .
H3C H 0.4386 0.9552 0.1388 0.044 Uiso 1 1 calc R
C6A C 0.7034(2) 0.56347(17) -0.01782(13) 0.0303(6) Uani 1 1 d .
H6A H 0.6341 0.5631 -0.0082 0.036 Uiso 1 1 calc R
C2E C 1.0375(2) 0.85015(17) 0.25861(13) 0.0273(6) Uani 1 1 d .
H2E H 0.9910 0.8759 0.2838 0.033 Uiso 1 1 calc R
C6D C 0.8773(2) 1.01358(18) 0.23269(15) 0.0341(6) Uani 1 1 d .
H6D H 0.9406 1.0317 0.2195 0.041 Uiso 1 1 calc R
C7 C 0.6055(2) 0.54326(19) 0.16195(15) 0.0365(7) Uani 1 1 d .
H7X H 0.5546 0.5871 0.1632 0.055 Uiso 1 1 calc R
H7Y H 0.5705 0.4903 0.1618 0.055 Uiso 1 1 calc R
H7Z H 0.6383 0.5486 0.1224 0.055 Uiso 1 1 calc R
C4B C 0.3468(2) 0.70053(19) -0.02990(17) 0.0384(7) Uani 1 1 d .
H4B H 0.2731 0.6965 -0.0373 0.046 Uiso 1 1 calc R
C4E C 1.2006(2) 0.78314(18) 0.25250(18) 0.0387(7) Uani 1 1 d .
H4E H 1.2651 0.7624 0.2735 0.046 Uiso 1 1 calc R
C4D C 0.7380(2) 1.0331(2) 0.29552(15) 0.0400(7) Uani 1 1 d .
H4D H 0.7050 1.0656 0.3246 0.048 Uiso 1 1 calc R
C5E C 1.1753(2) 0.77680(18) 0.18561(17) 0.0363(7) Uani 1 1 d .
H5E H 1.2230 0.7524 0.1606 0.044 Uiso 1 1 calc R
C5B C 0.4029(2) 0.68735(18) -0.08045(15) 0.0336(6) Uani 1 1 d .
H5B H 0.3679 0.6730 -0.1223 0.040 Uiso 1 1 calc R
C6C C 0.6792(2) 1.05199(17) 0.09549(15) 0.0322(6) Uani 1 1 d .
H6C H 0.7399 1.0775 0.0843 0.039 Uiso 1 1 calc R
C4C C 0.5300(2) 1.05589(19) 0.15158(15) 0.0369(7) Uani 1 1 d .
H4C H 0.4898 1.0835 0.1797 0.044 Uiso 1 1 calc R
C5A C 0.7509(3) 0.49084(19) -0.03182(16) 0.0419(7) Uani 1 1 d .
H5A H 0.7142 0.4407 -0.0317 0.050 Uiso 1 1 calc R
C5C C 0.6173(2) 1.09218(18) 0.13480(15) 0.0366(7) Uani 1 1 d .
H5C H 0.6358 1.1456 0.1502 0.044 Uiso 1 1 calc R
C4A C 0.8517(3) 0.4918(2) -0.04596(16) 0.0436(8) Uani 1 1 d .
H4A H 0.8841 0.4420 -0.0553 0.052 Uiso 1 1 calc R

loop_
_atom_site_aniso_label
_atom_site_aniso_U_11
_atom_site_aniso_U_22
_atom_site_aniso_U_33
_atom_site_aniso_U_23
_atom_site_aniso_U_13
_atom_site_aniso_U_12
F1 0.0340(9) 0.0381(9) 0.0265(8) 0.0018(7) 0.0102(7) 0.0032(7)
F3 0.0522(12) 0.0580(12) 0.0298(9) 0.0084(8) 0.0018(8) 0.0230(9)
F4 0.0344(10) 0.0517(12) 0.0767(15) -0.0028(10) 0.0125(10) -0.0123(9)
F2 0.0414(10) 0.0448(10) 0.0392(10) -0.0008(8) 0.0120(8) 0.0156(8)
F5 0.0368(11) 0.0342(11) 0.147(2) -0.0018(13) 0.0335(14) -0.0004(9)
F6 0.0260(10) 0.0722(15) 0.0991(18) -0.0429(14) 0.0027(11) 0.0080(10)
F7 0.0337(10) 0.0769(15) 0.0409(10) 0.0066(10) -0.0020(8) -0.0105(10)
F8 0.0909(19) 0.0771(17) 0.0560(14) 0.0058(12) -0.0089(13) -0.0406(14)
Ni1 0.01568(16) 0.01946(16) 0.01740(16) 0.00077(11) 0.00110(11) -0.00115(11)
P1 0.0156(3) 0.0235(3) 0.0191(3) -0.0013(2) 0.0019(2) -0.0008(2)
P2 0.0180(3) 0.0212(3) 0.0206(3) 0.0005(2) 0.0004(2) -0.0023(2)
P3 0.0193(3) 0.0217(3) 0.0213(3) 0.0029(2) 0.0007(2) -0.0015(2)
C5 0.0207(12) 0.0216(12) 0.0187(11) -0.0010(9) -0.0008(9) -0.0036(9)
N1 0.0198(10) 0.0220(10) 0.0253(11) 0.0028(8) 0.0024(8) 0.0006(8)
C1 0.0222(12) 0.0318(14) 0.0188(11) 0.0003(10) 0.0017(9) -0.0076(10)
C1B 0.0175(12) 0.0232(12) 0.0250(12) 0.0006(10) 0.0013(10) -0.0007(9)
C2D 0.0271(13) 0.0295(14) 0.0258(13) -0.0001(11) 0.0021(11) 0.0033(11)
C2C 0.0265(14) 0.0253(13) 0.0360(15) 0.0023(11) 0.0039(11) 0.0036(11)
C6 0.0368(16) 0.0415(17) 0.0268(14) 0.0049(12) 0.0002(12) -0.0083(13)
C1F 0.0227(12) 0.0241(12) 0.0240(12) 0.0041(10) 0.0093(10) 0.0028(10)
C2F 0.0210(12) 0.0309(14) 0.0253(13) 0.0041(11) 0.0065(10) 0.0034(10)
C3 0.0235(13) 0.0279(13) 0.0257(13) 0.0042(10) 0.0018(10) -0.0050(10)
C5F 0.0366(16) 0.0199(13) 0.0427(16) 0.0013(11) 0.0207(13) 0.0017(11)
C8 0.0216(12) 0.0301(14) 0.0252(13) 0.0019(11) 0.0048(10) 0.0012(10)
C2A 0.0255(14) 0.0374(16) 0.0264(13) -0.0022(11) 0.0024(11) 0.0022(11)
C3F 0.0262(14) 0.0369(15) 0.0280(13) 0.0083(12) 0.0099(11) 0.0099(11)
C1C 0.0245(13) 0.0224(12) 0.0243(12) 0.0037(10) -0.0016(10) 0.0053(10)
C4F 0.0370(15) 0.0257(14) 0.0366(15) 0.0110(12) 0.0189(12) 0.0126(11)
C1D 0.0235(12) 0.0253(13) 0.0220(12) -0.0011(10) -0.0024(10) 0.0037(10)
C1A 0.0228(12) 0.0285(13) 0.0203(12) -0.0040(10) -0.0007(10) 0.0032(10)
C6B 0.0226(13) 0.0323(14) 0.0260(13) 0.0016(11) 0.0018(10) -0.0014(10)
C2 0.0220(13) 0.0321(14) 0.0210(12) 0.0057(10) -0.0009(10) -0.0035(10)
C1E 0.0174(12) 0.0222(12) 0.0287(13) 0.0022(10) -0.0011(10) -0.0031(9)
C9 0.0318(15) 0.0264(14) 0.0332(14) 0.0000(11) 0.0079(12) 0.0083(11)
C4 0.0238(13) 0.0279(13) 0.0285(13) 0.0050(11) 0.0009(10) -0.0087(10)
C2B 0.0272(14) 0.0284(14) 0.0311(14) -0.0034(11) 0.0058(11) -0.0030(11)
C3E 0.0293(15) 0.0372(16) 0.0378(16) 0.0094(13) -0.0083(12) -0.0053(12)
C3B 0.0289(15) 0.0418(17) 0.0489(19) -0.0052(14) 0.0194(14) -0.0037(12)
C3D 0.0315(15) 0.0459(18) 0.0304(15) -0.0022(13) 0.0040(12) 0.0085(13)
C3A 0.0354(17) 0.0496(19) 0.0368(16) -0.0068(14) 0.0041(13) 0.0145(14)
C5D 0.0411(18) 0.0363(17) 0.0415(17) -0.0139(14) -0.0053(14) 0.0037(13)
C6E 0.0245(13) 0.0245(13) 0.0374(15) -0.0004(11) 0.0061(11) -0.0024(10)
C6F 0.0262(13) 0.0236(13) 0.0320(14) -0.0011(11) 0.0108(11) 0.0020(10)
C3C 0.0284(15) 0.0413(17) 0.0409(16) 0.0027(13) 0.0061(12) 0.0100(13)
C6A 0.0302(14) 0.0286(14) 0.0308(14) -0.0026(11) -0.0001(11) 0.0010(11)
C2E 0.0235(13) 0.0268(13) 0.0303(14) 0.0034(11) -0.0009(11) -0.0056(10)
C6D 0.0310(15) 0.0319(15) 0.0374(16) -0.0056(12) -0.0018(12) -0.0022(12)
C7 0.0366(16) 0.0319(15) 0.0405(16) -0.0009(13) 0.0039(13) -0.0106(12)
C4B 0.0182(13) 0.0417(17) 0.0546(19) 0.0043(15) 0.0029(13) -0.0021(12)
C4E 0.0224(14) 0.0282(15) 0.063(2) 0.0116(14) -0.0043(14) -0.0013(11)
C4D 0.0411(17) 0.0466(18) 0.0299(15) -0.0119(13) -0.0031(13) 0.0162(14)
C5E 0.0251(14) 0.0261(14) 0.059(2) 0.0013(13) 0.0109(14) 0.0000(11)
C5B 0.0235(14) 0.0374(16) 0.0374(16) 0.0067(13) -0.0050(12) -0.0049(11)
C6C 0.0284(14) 0.0263(14) 0.0393(16) 0.0005(12) -0.0037(12) -0.0024(11)
C4C 0.0369(16) 0.0408(17) 0.0311(15) -0.0017(13) -0.0015(12) 0.0166(13)
C5A 0.052(2) 0.0292(16) 0.0416(17) -0.0076(13) -0.0041(15) -0.0012(14)
C5C 0.0414(17) 0.0256(14) 0.0390(16) -0.0059(12) -0.0078(13) 0.0085(12)
C4A 0.0448(19) 0.0407(18) 0.0433(18) -0.0105(14) -0.0011(15) 0.0177(15)

loop_
_atom_type_symbol
_atom_type_description
_atom_type_scat_dispersion_real
_atom_type_scat_dispersion_imag
_atom_type_scat_source
C C 0.0033 0.0016 'International Tables Vol C Tables 4.2.6.8 and 6.1.1.4'
H H 0.0000 0.0000 'International Tables Vol C Tables 4.2.6.8 and 6.1.1.4'
B B 0.0013 0.0007 'International Tables Vol C Tables 4.2.6.8 and 6.1.1.4'
F F 0.0171 0.0103 'International Tables Vol C Tables 4.2.6.8 and 6.1.1.4'
P P 0.1023 0.0942 'International Tables Vol C Tables 4.2.6.8 and 6.1.1.4'
Ni Ni 0.3393 1.1124 'International Tables Vol C Tables 4.2.6.8 and 6.1.1.4'
N N 0.0061 0.0033 'International Tables Vol C Tables 4.2.6.8 and 6.1.1.4'

loop_
_geom_angle_atom_site_label_1
_geom_angle_atom_site_label_2
_geom_angle_atom_site_label_3
_geom_angle
F4 B1 F2 111.3(3)
F4 B1 F3 110.2(3)
F2 B1 F3 110.1(2)
F4 B1 F1 108.6(2)
F2 B1 F1 109.5(2)
F3 B1 F1 107.1(2)
F5 B2 F6 108.6(3)
F5 B2 F7 112.9(3)
F6 B2 F7 109.8(3)
F5 B2 F8 107.4(3)
F6 B2 F8 110.1(3)
F7 B2 F8 108.0(3)
C5 Ni1 P3 175.05(8)
C5 Ni1 P1 96.09(7)
P3 Ni1 P1 85.53(3)
C5 Ni1 P2 97.63(7)
P3 Ni1 P2 82.30(3)
P1 Ni1 P2 157.61(3)
C1A P1 C1B 105.71(12)
C1A P1 C1 105.06(12)
C1B P1 C1 103.10(12)
C1A P1 Ni1 117.45(8)
C1B P1 Ni1 119.80(9)
C1 P1 Ni1 103.75(9)
C1D P2 C1E 105.37(12)
C1D P2 C4 106.09(13)
C1E P2 C4 102.50(12)
C1D P2 Ni1 114.14(9)
C1E P2 Ni1 120.75(9)
C4 P2 Ni1 106.54(9)
C1C P3 C3 109.08(13)
C1C P3 C2 110.38(12)
C3 P3 C2 107.86(12)
C1C P3 Ni1 111.53(9)
C3 P3 Ni1 107.69(9)
C2 P3 Ni1 110.18(9)
N1 C5 C8 119.0(2)
N1 C5 Ni1 120.70(19)
C8 C5 Ni1 120.22(18)
C5 N1 C1F 128.4(2)
C2 C1 P1 106.58(17)
C2B C1B C6B 119.5(2)
C2B C1B P1 120.9(2)
C6B C1B P1 119.6(2)
C1D C2D C3D 120.1(3)
C3C C2C C1C 120.3(3)
C2F C1F C6F 123.4(2)
C2F C1F N1 118.6(2)
C6F C1F N1 117.9(2)
C1F C2F C3F 117.0(3)
C1F C2F C6 122.7(2)
C3F C2F C6 120.3(3)
C4 C3 P3 110.53(17)
C4F C5F C6F 120.6(3)
C5 C8 C9 118.9(2)
C3A C2A C1A 119.9(3)
C4F C3F C2F 121.0(3)
C6C C1C C2C 119.4(3)
C6C C1C P3 123.3(2)
C2C C1C P3 116.7(2)
C3F C4F C5F 120.8(3)
C2D C1D C6D 119.6(3)
C2D C1D P2 119.2(2)
C6D C1D P2 121.3(2)
C6A C1A C2A 119.8(3)
C6A C1A P1 121.9(2)
C2A C1A P1 118.2(2)
C5B C6B C1B 119.7(3)
C1 C2 P3 106.82(17)
C2E C1E C6E 119.5(2)
C2E C1E P2 121.9(2)
C6E C1E P2 118.5(2)
C3 C4 P2 113.26(18)
C1B C2B C3B 120.2(3)
C4E C3E C2E 120.5(3)
C4B C3B C2B 119.8(3)
C4D C3D C2D 119.7(3)
C4A C3A C2A 119.7(3)
C6D C5D C4D 120.2(3)
C5E C6E C1E 120.0(3)
C5F C6F C1F 117.1(3)
C5F C6F C7 121.3(3)
C1F C6F C7 121.5(2)
C4C C3C C2C 119.7(3)
C1A C6A C5A 119.9(3)
C3E C2E C1E 119.6(3)
C5D C6D C1D 120.0(3)
C5B C4B C3B 120.2(3)
C3E C4E C5E 120.0(3)
C3D C4D C5D 120.4(3)
C4E C5E C6E 120.3(3)
C4B C5B C6B 120.5(3)
C5C C6C C1C 119.3(3)
C5C C4C C3C 120.3(3)
C4A C5A C6A 119.8(3)
C4C C5C C6C 120.9(3)
C3A C4A C5A 120.8(3)

loop_
_geom_bond_atom_site_label_1
_geom_bond_atom_site_label_2
_geom_bond_distance
B1 F4 1.379(4)
B1 F2 1.380(4)
B1 F3 1.386(4)
B1 F1 1.406(3)
B2 F5 1.365(4)
B2 F6 1.379(4)
B2 F7 1.383(4)
B2 F8 1.385(4)
Ni1 C5 1.901(2)
Ni1 P3 2.1961(8)
Ni1 P1 2.2100(8)
Ni1 P2 2.2313(7)
P1 C1A 1.807(3)
P1 C1B 1.809(3)
P1 C1 1.836(3)
P2 C1D 1.807(3)
P2 C1E 1.821(3)
P2 C4 1.853(3)
P3 C1C 1.801(3)
P3 C3 1.812(3)
P3 C2 1.819(3)
C5 N1 1.302(3)
C5 C8 1.512(4)
N1 C1F 1.452(3)
C1 C2 1.524(4)
C1B C2B 1.385(4)
C1B C6B 1.401(4)
C2D C1D 1.388(4)
C2D C3D 1.394(4)
C2C C3C 1.389(4)
C2C C1C 1.394(4)
C6 C2F 1.498(4)
C1F C2F 1.393(4)
C1F C6F 1.397(4)
C2F C3F 1.396(4)
C3 C4 1.534(4)
C5F C4F 1.382(4)
C5F C6F 1.396(4)
C8 C9 1.537(4)
C2A C3A 1.384(4)
C2A C1A 1.401(4)
C3F C4F 1.377(4)
C1C C6C 1.391(4)
C1D C6D 1.396(4)
C1A C6A 1.381(4)
C6B C5B 1.383(4)
C1E C2E 1.394(4)
C1E C6E 1.395(4)
C2B C3B 1.391(4)
C3E C4E 1.380(5)
C3E C2E 1.392(4)
C3B C4B 1.384(5)
C3D C4D 1.379(5)
C3A C4A 1.377(5)
C5D C6D 1.381(4)
C5D C4D 1.384(5)
C6E C5E 1.385(4)
C6F C7 1.502(4)
C3C C4C 1.376(5)
C6A C5A 1.389(4)
C4B C5B 1.376(5)
C4E C5E 1.382(5)
C6C C5C 1.389(4)
C4C C5C 1.368(5)
C5A C4A 1.383(5)
